data_7200703
loop_
_publ_author_name
'Cao, Xin-Yi'
'Yao, Yuan-Gen'
'Batten, Stuart R.'
'Ma, En'
'Qin, Ye-Yan'
'Zhang, Jian'
'Zhang, Rui-Bo'
'Cheng, Jian-Kai'

_publ_section_title
;
 Unusual parallel entanglement of metal--organic 2D frameworks with
 coexistence of polyrotaxane, polycatenane and interdigitation
;
_journal_issue 6
_journal_name_full CrystEngComm
_journal_page_first 1030
_journal_paper_doi 10.1039/b820600g
_journal_volume 11
_journal_year 2009
_chemical_formula_sum 'C54 H40 N2 O12 Zn2'
_chemical_formula_weight 1039.66
_chemical_name_systematic
;
?
;
_space_group_IT_number 2
_symmetry_cell_setting triclinic
_symmetry_space_group_name_Hall '-P 1'
_symmetry_space_group_name_H-M 'P -1'
_atom_sites_solution_hydrogens geom
_atom_sites_solution_primary direct
_atom_sites_solution_secondary difmap
_audit_creation_method SHELXL-97
_cell_angle_alpha 71.014(14)
_cell_angle_beta 72.299(13)
_cell_angle_gamma 71.348(15)
_cell_formula_units_Z 2
_cell_length_a 13.027(4)
_cell_length_b 14.108(4)
_cell_length_c 15.051(5)
_cell_measurement_reflns_used 4084
_cell_measurement_temperature 293(2)
_cell_measurement_theta_max 27.4758
_cell_measurement_theta_min 3.0447
_cell_volume 2415.7(13)
_computing_cell_refinement 'Bruker XSCANS'
_computing_data_collection 'Bruker XSCANS'
_computing_data_reduction 'Bruker SHELXTL'
_computing_molecular_graphics 'Bruker SHELXTL'
_computing_publication_material 'Bruker SHELXTL'
_computing_structure_refinement 'SHELXL-97 (Sheldrick, 1997)'
_computing_structure_solution 'SHELXS-97 (Sheldrick, 1990)'
_diffrn_ambient_temperature 293(2)
_diffrn_detector_area_resol_mean none
_diffrn_measured_fraction_theta_full 0.988
_diffrn_measured_fraction_theta_max 0.988
_diffrn_measurement_device_type 'Bruker P4'
_diffrn_measurement_method '\w scans'
_diffrn_radiation_monochromator graphite
_diffrn_radiation_source 'fine-focus sealed tube'
_diffrn_radiation_type MoK\a
_diffrn_radiation_wavelength 0.71073
_diffrn_reflns_av_R_equivalents 0.0588
_diffrn_reflns_av_sigmaI/netI 0.1378
_diffrn_reflns_limit_h_max 16
_diffrn_reflns_limit_h_min -16
_diffrn_reflns_limit_k_max 15
_diffrn_reflns_limit_k_min -18
_diffrn_reflns_limit_l_max 19
_diffrn_reflns_limit_l_min -18
_diffrn_reflns_number 19235
_diffrn_reflns_theta_full 27.49
_diffrn_reflns_theta_max 27.49
_diffrn_reflns_theta_min 2.41
_diffrn_standards_interval_count 0
_diffrn_standards_interval_time .
_diffrn_standards_number 0
_exptl_absorpt_coefficient_mu 1.059
_exptl_absorpt_correction_T_max 1.0000
_exptl_absorpt_correction_T_min 0.8538
_exptl_absorpt_correction_type multi-scan
_exptl_crystal_colour Orange
_exptl_crystal_density_diffrn 1.429
_exptl_crystal_density_method 'not measured'
_exptl_crystal_description Prism
_exptl_crystal_F_000 1068
_exptl_crystal_size_max 0.2500
_exptl_crystal_size_mid 0.1000
_exptl_crystal_size_min 0.0800
_refine_diff_density_max 1.198
_refine_diff_density_min -0.655
_refine_diff_density_rms 0.089
_refine_ls_extinction_method none
_refine_ls_goodness_of_fit_ref 1.016
_refine_ls_hydrogen_treatment constr
_refine_ls_matrix_type full
_refine_ls_number_parameters 631
_refine_ls_number_reflns 10957
_refine_ls_number_restraints 0
_refine_ls_restrained_S_all 1.016
_refine_ls_R_factor_all 0.1540
_refine_ls_R_factor_gt 0.0759
_refine_ls_shift/su_max 0.008
_refine_ls_shift/su_mean 0.002
_refine_ls_structure_factor_coef Fsqd
_refine_ls_weighting_details 'calc w=1/[\s^2^(Fo^2^)+(0.0710P)^2^+2.8232P] where P=(Fo^2^+2Fc^2^)/3'
_refine_ls_weighting_scheme calc
_refine_ls_wR_factor_gt 0.1558
_refine_ls_wR_factor_ref 0.2025
_reflns_number_gt 5679
_reflns_number_total 10957
_reflns_threshold_expression >2sigma(I)
_cod_data_source_file b820600g.txt
_cod_data_source_block b
_cod_depositor_comments
;
The following automatic conversions were performed:
'_symmetry_cell_setting' value 'Triclinic' changed to 'triclinic'
according to '/home/saulius/struct/CIF-dictionaries/cif_core.dic'
dictionary named 'cif_core.dic' version 2.4.1 from
2010-06-29.

'_exptl_absorpt_correction_type' value 'Multi-scan' changed
to 'multi-scan' according to
'/home/saulius/struct/CIF-dictionaries/cif_core.dic' dictionary named
'cif_core.dic' version 2.4.1 from 2010-06-29.

Automatic conversion script
Id: cif_fix_enum 1527 2010-12-29 10:47:43Z saulius 
;
_cod_original_sg_symbol_H-M P-1
_cod_database_code 7200703

loop_
_symmetry_equiv_pos_as_xyz
'x, y, z'
'-x, -y, -z'

loop_
_atom_site_label
_atom_site_type_symbol
_atom_site_fract_x
_atom_site_fract_y
_atom_site_fract_z
_atom_site_U_iso_or_equiv
_atom_site_adp_type
_atom_site_occupancy
_atom_site_symmetry_multiplicity
_atom_site_calc_flag
_atom_site_refinement_flags
_atom_site_disorder_assembly
_atom_site_disorder_group
Zn1 Zn 0.26819(5) 0.14272(5) 0.48763(5) 0.0362(2) Uani 1 1 d . . .
Zn2 Zn 0.26152(5) 0.35468(5) 0.48338(5) 0.0367(2) Uani 1 1 d . . .
O1 O 0.1670(3) 0.2168(3) 0.3936(3) 0.0540(11) Uani 1 1 d . . .
O2 O 0.1884(3) 0.3736(3) 0.3736(3) 0.0491(11) Uani 1 1 d . . .
O3 O -1.1320(3) 0.8340(3) 0.4041(3) 0.0562(12) Uani 1 1 d . . .
O4 O -1.1134(3) 0.6648(4) 0.4278(3) 0.0582(12) Uani 1 1 d . . .
O5 O -0.1379(4) 0.4870(3) 0.0994(4) 0.0640(13) Uani 1 1 d . . .
O6 O -0.6522(3) 0.7041(3) 0.1431(3) 0.0561(12) Uani 1 1 d . . .
O7 O 0.3439(4) 0.2740(3) 0.5905(3) 0.0551(12) Uani 1 1 d . . .
O8 O 0.3710(3) 0.1158(3) 0.5747(3) 0.0529(11) Uani 1 1 d . . .
O9 O 1.6033(3) -0.1838(3) 0.6264(3) 0.0480(11) Uani 1 1 d . . .
O10 O 1.5906(3) -0.3322(3) 0.6147(3) 0.0498(11) Uani 1 1 d . . .
O11 O 0.6652(3) 0.0160(3) 0.8747(3) 0.0567(12) Uani 1 1 d . . .
O12 O 1.1503(3) -0.2317(4) 0.9275(4) 0.0699(15) Uani 1 1 d . . .
N1 N 0.2649(4) -0.0046(3) 0.4956(3) 0.0362(11) Uani 1 1 d . . .
N2 N 0.2595(4) -0.5016(3) 0.4901(3) 0.0385(11) Uani 1 1 d . . .
C1 C 0.1509(5) 0.3127(5) 0.3538(4) 0.0405(14) Uani 1 1 d . . .
C2 C 0.0799(4) 0.3569(5) 0.2824(4) 0.0406(14) Uani 1 1 d . . .
C3 C 0.0590(5) 0.4613(5) 0.2388(5) 0.0551(17) Uani 1 1 d . . .
H3A H 0.0941 0.5017 0.2517 0.066 Uiso 1 1 calc R . .
C4 C -0.0127(5) 0.5082(5) 0.1764(5) 0.0619(19) Uani 1 1 d . . .
H4A H -0.0260 0.5791 0.1488 0.074 Uiso 1 1 calc R . .
C5 C -0.0636(5) 0.4493(5) 0.1559(5) 0.0489(16) Uani 1 1 d . . .
C6 C -0.0368(5) 0.3417(5) 0.1945(5) 0.0541(17) Uani 1 1 d . . .
H6A H -0.0667 0.3002 0.1774 0.065 Uiso 1 1 calc R . .
C7 C 0.0329(5) 0.2972(5) 0.2570(5) 0.0475(15) Uani 1 1 d . . .
H7A H 0.0489 0.2260 0.2827 0.057 Uiso 1 1 calc R . .
C8 C -0.1853(5) 0.5966(5) 0.0780(5) 0.0589(19) Uani 1 1 d . . .
H8A H -0.1317 0.6327 0.0307 0.071 Uiso 1 1 calc R . .
H8B H -0.2071 0.6211 0.1358 0.071 Uiso 1 1 calc R . .
C9 C -0.2848(5) 0.6153(5) 0.0387(5) 0.0499(16) Uani 1 1 d . . .
C10 C -0.3868(5) 0.6053(5) 0.1000(5) 0.0509(16) Uani 1 1 d . . .
H10A H -0.3940 0.5907 0.1662 0.061 Uiso 1 1 calc R . .
C11 C -0.4779(5) 0.6166(5) 0.0653(5) 0.0518(17) Uani 1 1 d . . .
C12 C -0.4645(6) 0.6409(6) -0.0334(5) 0.073(2) Uani 1 1 d . . .
H12A H -0.5250 0.6501 -0.0586 0.087 Uiso 1 1 calc R . .
C13 C -0.3653(6) 0.6517(7) -0.0951(6) 0.080(3) Uani 1 1 d . . .
H13A H -0.3583 0.6684 -0.1614 0.096 Uiso 1 1 calc R . .
C14 C -0.2763(5) 0.6377(6) -0.0578(5) 0.067(2) Uani 1 1 d . . .
H14A H -0.2082 0.6437 -0.0997 0.080 Uiso 1 1 calc R . .
C15 C -0.5854(5) 0.6040(5) 0.1326(6) 0.065(2) Uani 1 1 d . . .
H15A H -0.6231 0.5727 0.1074 0.078 Uiso 1 1 calc R . .
H15B H -0.5729 0.5594 0.1948 0.078 Uiso 1 1 calc R . .
C16 C -0.7540(5) 0.7093(5) 0.2054(5) 0.0459(15) Uani 1 1 d . . .
C17 C -0.7936(5) 0.6244(5) 0.2620(5) 0.0526(17) Uani 1 1 d . . .
H17A H -0.7503 0.5580 0.2604 0.063 Uiso 1 1 calc R . .
C18 C -0.8985(5) 0.6390(5) 0.3214(5) 0.0503(16) Uani 1 1 d . . .
H18A H -0.9252 0.5816 0.3595 0.060 Uiso 1 1 calc R . .
C19 C -0.9652(5) 0.7368(5) 0.3258(4) 0.0425(14) Uani 1 1 d . . .
C20 C -0.9228(5) 0.8200(5) 0.2716(5) 0.0501(16) Uani 1 1 d . . .
H20A H -0.9651 0.8862 0.2753 0.060 Uiso 1 1 calc R . .
C21 C -0.8183(5) 0.8076(5) 0.2113(5) 0.0506(17) Uani 1 1 d . . .
H21A H -0.7909 0.8652 0.1747 0.061 Uiso 1 1 calc R . .
C22 C -1.0793(5) 0.7466(5) 0.3894(4) 0.0440(15) Uani 1 1 d . . .
C23 C 0.3857(5) 0.1791(5) 0.6105(4) 0.0415(14) Uani 1 1 d . . .
C24 C 0.4595(4) 0.1362(4) 0.6805(4) 0.0381(13) Uani 1 1 d . . .
C25 C 0.5237(5) 0.0361(5) 0.6908(5) 0.0468(15) Uani 1 1 d . . .
H25A H 0.5194 -0.0033 0.6537 0.056 Uiso 1 1 calc R . .
C26 C 0.5937(5) -0.0077(5) 0.7532(5) 0.0484(16) Uani 1 1 d . . .
H26A H 0.6367 -0.0752 0.7581 0.058 Uiso 1 1 calc R . .
C27 C 0.5985(5) 0.0513(5) 0.8088(4) 0.0451(15) Uani 1 1 d . . .
C28 C 0.5365(5) 0.1525(5) 0.7991(5) 0.0484(16) Uani 1 1 d . . .
H28A H 0.5412 0.1925 0.8354 0.058 Uiso 1 1 calc R . .
C29 C 0.4682(5) 0.1932(5) 0.7355(4) 0.0427(14) Uani 1 1 d . . .
H29A H 0.4265 0.2613 0.7293 0.051 Uiso 1 1 calc R . .
C30 C 0.7270(6) -0.0891(6) 0.8899(6) 0.077(2) Uani 1 1 d . . .
H30A H 0.7745 -0.1024 0.8294 0.093 Uiso 1 1 calc R . .
H30B H 0.6769 -0.1345 0.9151 0.093 Uiso 1 1 calc R . .
C31 C 0.7964(6) -0.1087(5) 0.9605(6) 0.0595(19) Uani 1 1 d . . .
C32 C 0.9080(6) -0.1136(5) 0.9293(5) 0.0607(19) Uani 1 1 d . . .
H32A H 0.9402 -0.1018 0.8636 0.073 Uiso 1 1 calc R . .
C33 C 0.9733(5) -0.1357(6) 0.9943(5) 0.0563(18) Uani 1 1 d . . .
C34 C 0.9265(6) -0.1524(6) 1.0898(6) 0.071(2) Uani 1 1 d . . .
H34A H 0.9702 -0.1684 1.1339 0.085 Uiso 1 1 calc R . .
C35 C 0.8124(7) -0.1456(7) 1.1223(6) 0.084(3) Uani 1 1 d . . .
H35A H 0.7798 -0.1568 1.1878 0.101 Uiso 1 1 calc R . .
C36 C 0.7505(6) -0.1227(7) 1.0577(6) 0.078(2) Uani 1 1 d . . .
H36A H 0.6743 -0.1160 1.0794 0.094 Uiso 1 1 calc R . .
C37 C 1.0948(5) -0.1390(7) 0.9572(6) 0.077(2) Uani 1 1 d . . .
H37A H 1.1051 -0.0797 0.9032 0.092 Uiso 1 1 calc R . .
H37B H 1.1253 -0.1366 1.0075 0.092 Uiso 1 1 calc R . .
C38 C 1.2531(5) -0.2363(5) 0.8665(5) 0.0529(17) Uani 1 1 d . . .
C39 C 1.3116(5) -0.1614(6) 0.8398(5) 0.067(2) Uani 1 1 d . . .
H39A H 1.2844 -0.1053 0.8670 0.080 Uiso 1 1 calc R . .
C40 C 1.4109(5) -0.1710(6) 0.7721(5) 0.066(2) Uani 1 1 d . . .
H40A H 1.4498 -0.1201 0.7535 0.079 Uiso 1 1 calc R . .
C41 C 1.4539(5) -0.2539(5) 0.7316(4) 0.0417(14) Uani 1 1 d . . .
C42 C 1.3983(5) -0.3311(5) 0.7646(5) 0.0467(15) Uani 1 1 d . . .
H42A H 1.4282 -0.3899 0.7411 0.056 Uiso 1 1 calc R . .
C43 C 1.2992(5) -0.3230(5) 0.8319(5) 0.0559(18) Uani 1 1 d . . .
H43A H 1.2634 -0.3764 0.8540 0.067 Uiso 1 1 calc R . .
C44 C 1.5579(4) -0.2575(5) 0.6524(4) 0.0382(13) Uani 1 1 d . . .
C45 C 0.1862(5) -0.0181(5) 0.4652(5) 0.0528(17) Uani 1 1 d . . .
H45A H 0.1325 0.0399 0.4433 0.063 Uiso 1 1 calc R . .
C46 C 0.1797(5) -0.1135(5) 0.4643(5) 0.0575(19) Uani 1 1 d . . .
H46A H 0.1229 -0.1193 0.4426 0.069 Uiso 1 1 calc R . .
C47 C 0.2594(4) -0.2005(4) 0.4962(4) 0.0360(13) Uani 1 1 d . . .
C48 C 0.3408(5) -0.1866(4) 0.5278(5) 0.0446(15) Uani 1 1 d . . .
H48A H 0.3961 -0.2431 0.5493 0.054 Uiso 1 1 calc R . .
C49 C 0.3401(5) -0.0884(5) 0.5273(4) 0.0454(15) Uani 1 1 d . . .
H49A H 0.3948 -0.0805 0.5503 0.054 Uiso 1 1 calc R . .
C50 C 0.2590(5) -0.3053(4) 0.4948(4) 0.0367(13) Uani 1 1 d . . .
C51 C 0.3563(5) -0.3737(5) 0.4612(5) 0.0578(19) Uani 1 1 d . . .
H51A H 0.4237 -0.3551 0.4403 0.069 Uiso 1 1 calc R . .
C52 C 0.3517(5) -0.4694(5) 0.4591(5) 0.0517(17) Uani 1 1 d . . .
H52A H 0.4169 -0.5134 0.4347 0.062 Uiso 1 1 calc R . .
C53 C 0.1653(5) -0.4363(5) 0.5233(5) 0.0512(17) Uani 1 1 d . . .
H53A H 0.0994 -0.4576 0.5458 0.061 Uiso 1 1 calc R . .
C54 C 0.1637(5) -0.3388(5) 0.5250(5) 0.0502(17) Uani 1 1 d . . .
H54A H 0.0967 -0.2951 0.5471 0.060 Uiso 1 1 calc R . .

loop_
_atom_site_aniso_label
_atom_site_aniso_U_11
_atom_site_aniso_U_22
_atom_site_aniso_U_33
_atom_site_aniso_U_23
_atom_site_aniso_U_13
_atom_site_aniso_U_12
Zn1 0.0406(4) 0.0218(4) 0.0497(4) -0.0119(3) -0.0110(3) -0.0086(3)
Zn2 0.0416(4) 0.0210(4) 0.0506(4) -0.0109(3) -0.0117(3) -0.0084(3)
O1 0.061(3) 0.036(3) 0.069(3) 0.003(2) -0.031(2) -0.018(2)
O2 0.056(2) 0.041(3) 0.061(3) -0.011(2) -0.028(2) -0.014(2)
O3 0.050(2) 0.049(3) 0.063(3) -0.018(2) 0.000(2) -0.011(2)
O4 0.044(2) 0.054(3) 0.074(3) -0.023(2) 0.008(2) -0.021(2)
O5 0.069(3) 0.039(3) 0.099(4) -0.005(2) -0.057(3) -0.009(2)
O6 0.038(2) 0.040(3) 0.085(3) -0.021(2) 0.003(2) -0.013(2)
O7 0.068(3) 0.036(3) 0.063(3) -0.006(2) -0.033(2) -0.003(2)
O8 0.056(3) 0.047(3) 0.063(3) -0.016(2) -0.027(2) -0.007(2)
O9 0.046(2) 0.040(2) 0.057(3) -0.019(2) 0.003(2) -0.017(2)
O10 0.048(2) 0.043(3) 0.064(3) -0.026(2) -0.006(2) -0.011(2)
O11 0.057(3) 0.043(3) 0.080(3) -0.013(2) -0.035(3) -0.009(2)
O12 0.039(2) 0.065(3) 0.102(4) -0.036(3) 0.005(3) -0.013(2)
N1 0.042(3) 0.025(3) 0.052(3) -0.017(2) -0.016(2) -0.010(2)
N2 0.042(3) 0.024(2) 0.053(3) -0.015(2) -0.009(2) -0.008(2)
C1 0.037(3) 0.042(4) 0.043(4) -0.010(3) -0.010(3) -0.010(3)
C2 0.036(3) 0.035(3) 0.054(4) -0.014(3) -0.011(3) -0.009(3)
C3 0.058(4) 0.042(4) 0.076(5) -0.007(3) -0.034(4) -0.016(3)
C4 0.066(4) 0.033(4) 0.097(6) -0.005(4) -0.044(4) -0.012(3)
C5 0.049(4) 0.038(4) 0.067(4) -0.008(3) -0.027(3) -0.012(3)
C6 0.054(4) 0.042(4) 0.081(5) -0.011(3) -0.034(4) -0.018(3)
C7 0.045(3) 0.039(4) 0.064(4) -0.011(3) -0.018(3) -0.014(3)
C8 0.053(4) 0.041(4) 0.090(5) -0.006(4) -0.044(4) -0.006(3)
C9 0.048(4) 0.044(4) 0.060(4) -0.009(3) -0.022(3) -0.009(3)
C10 0.052(4) 0.041(4) 0.053(4) -0.012(3) -0.002(3) -0.011(3)
C11 0.031(3) 0.049(4) 0.071(5) -0.019(3) -0.006(3) -0.006(3)
C12 0.049(4) 0.101(7) 0.064(5) -0.017(5) -0.025(4) -0.005(4)
C13 0.054(4) 0.127(8) 0.050(5) -0.007(5) -0.012(4) -0.024(5)
C14 0.037(3) 0.087(6) 0.061(5) -0.010(4) -0.006(4) -0.009(4)
C15 0.048(4) 0.044(4) 0.094(6) -0.023(4) -0.001(4) -0.008(3)
C16 0.032(3) 0.045(4) 0.062(4) -0.019(3) -0.006(3) -0.012(3)
C17 0.046(4) 0.040(4) 0.066(4) -0.016(3) -0.003(3) -0.011(3)
C18 0.050(4) 0.038(4) 0.063(4) -0.017(3) -0.005(3) -0.014(3)
C19 0.042(3) 0.043(4) 0.049(4) -0.018(3) -0.006(3) -0.017(3)
C20 0.046(3) 0.038(4) 0.067(4) -0.014(3) -0.017(3) -0.006(3)
C21 0.040(3) 0.036(4) 0.074(5) -0.014(3) -0.002(3) -0.017(3)
C22 0.039(3) 0.044(4) 0.049(4) -0.017(3) -0.008(3) -0.007(3)
C23 0.044(3) 0.032(3) 0.049(4) -0.009(3) -0.012(3) -0.010(3)
C24 0.039(3) 0.032(3) 0.044(3) -0.008(3) -0.010(3) -0.011(3)
C25 0.052(4) 0.035(4) 0.057(4) -0.012(3) -0.017(3) -0.010(3)
C26 0.050(4) 0.034(4) 0.064(4) -0.013(3) -0.019(3) -0.008(3)
C27 0.039(3) 0.047(4) 0.054(4) -0.010(3) -0.015(3) -0.014(3)
C28 0.052(4) 0.037(4) 0.064(4) -0.017(3) -0.022(3) -0.009(3)
C29 0.042(3) 0.029(3) 0.060(4) -0.010(3) -0.023(3) -0.002(3)
C30 0.076(5) 0.049(5) 0.113(7) -0.020(4) -0.054(5) 0.007(4)
C31 0.064(4) 0.042(4) 0.072(5) -0.005(3) -0.031(4) -0.006(3)
C32 0.059(4) 0.058(5) 0.059(5) -0.017(4) -0.003(4) -0.015(4)
C33 0.050(4) 0.059(5) 0.065(5) -0.025(4) -0.012(4) -0.013(3)
C34 0.053(4) 0.103(7) 0.062(5) -0.027(5) -0.018(4) -0.015(4)
C35 0.068(5) 0.123(8) 0.050(5) -0.020(5) 0.000(4) -0.024(5)
C36 0.044(4) 0.098(7) 0.083(6) -0.016(5) -0.010(4) -0.015(4)
C37 0.041(4) 0.089(6) 0.107(7) -0.055(5) 0.004(4) -0.014(4)
C38 0.032(3) 0.051(4) 0.075(5) -0.017(4) -0.008(3) -0.012(3)
C39 0.054(4) 0.065(5) 0.083(5) -0.040(4) 0.011(4) -0.020(4)
C40 0.047(4) 0.063(5) 0.089(6) -0.039(4) 0.018(4) -0.026(4)
C41 0.037(3) 0.041(4) 0.051(4) -0.019(3) -0.010(3) -0.007(3)
C42 0.046(3) 0.033(3) 0.065(4) -0.017(3) -0.011(3) -0.010(3)
C43 0.034(3) 0.037(4) 0.091(5) -0.017(4) -0.007(4) -0.007(3)
C44 0.032(3) 0.038(3) 0.046(4) -0.013(3) -0.007(3) -0.010(3)
C45 0.047(3) 0.028(3) 0.092(5) -0.017(3) -0.035(4) -0.002(3)
C46 0.050(4) 0.033(4) 0.105(6) -0.024(4) -0.040(4) -0.003(3)
C47 0.038(3) 0.024(3) 0.050(4) -0.010(2) -0.009(3) -0.012(2)
C48 0.042(3) 0.024(3) 0.069(4) -0.006(3) -0.019(3) -0.009(3)
C49 0.052(4) 0.034(4) 0.058(4) -0.010(3) -0.021(3) -0.013(3)
C50 0.042(3) 0.023(3) 0.049(4) -0.010(2) -0.010(3) -0.013(3)
C51 0.038(3) 0.033(4) 0.106(6) -0.027(4) -0.006(4) -0.015(3)
C52 0.039(3) 0.026(3) 0.093(5) -0.026(3) -0.010(3) -0.005(3)
C53 0.044(3) 0.041(4) 0.068(4) -0.023(3) 0.010(3) -0.021(3)
C54 0.044(3) 0.038(4) 0.074(5) -0.030(3) -0.001(3) -0.015(3)

loop_
_atom_type_symbol
_atom_type_description
_atom_type_scat_dispersion_real
_atom_type_scat_dispersion_imag
_atom_type_scat_source
C C 0.0033 0.0016 'International Tables Vol C Tables 4.2.6.8 and 6.1.1.4'
H H 0.0000 0.0000 'International Tables Vol C Tables 4.2.6.8 and 6.1.1.4'
N N 0.0061 0.0033 'International Tables Vol C Tables 4.2.6.8 and 6.1.1.4'
O O 0.0106 0.0060 'International Tables Vol C Tables 4.2.6.8 and 6.1.1.4'
Zn Zn 0.2839 1.4301 'International Tables Vol C Tables 4.2.6.8 and 6.1.1.4'

loop_
_geom_angle_atom_site_label_1
_geom_angle_atom_site_label_2
_geom_angle_atom_site_label_3
_geom_angle
_geom_angle_site_symmetry_1
_geom_angle_site_symmetry_3
_geom_angle_publ_flag
O8 Zn1 O1 161.67(18) . . ?
O8 Zn1 O3 91.59(18) . 2_466 ?
O1 Zn1 O3 87.81(18) . 2_466 ?
O8 Zn1 N1 102.01(18) . . ?
O1 Zn1 N1 96.28(18) . . ?
O3 Zn1 N1 95.65(18) 2_466 . ?
O8 Zn1 O9 86.66(18) . 2_756 ?
O1 Zn1 O9 86.45(17) . 2_756 ?
O3 Zn1 O9 155.90(17) 2_466 2_756 ?
N1 Zn1 O9 108.24(17) . 2_756 ?
O8 Zn1 Zn2 78.58(13) . . ?
O1 Zn1 Zn2 83.21(12) . . ?
O3 Zn1 Zn2 81.39(13) 2_466 . ?
N1 Zn1 Zn2 177.01(13) . . ?
O9 Zn1 Zn2 74.70(11) 2_756 . ?
O4 Zn2 O7 92.01(19) 2_466 . ?
O4 Zn2 O10 161.57(17) 2_466 2_756 ?
O7 Zn2 O10 88.87(18) . 2_756 ?
O4 Zn2 O2 85.57(18) 2_466 . ?
O7 Zn2 O2 155.87(17) . . ?
O10 Zn2 O2 86.14(17) 2_756 . ?
O4 Zn2 N2 101.33(18) 2_466 1_565 ?
O7 Zn2 N2 95.79(18) . 1_565 ?
O10 Zn2 N2 96.90(17) 2_756 1_565 ?
O2 Zn2 N2 108.24(18) . 1_565 ?
O4 Zn2 Zn1 77.71(13) 2_466 . ?
O7 Zn2 Zn1 80.24(13) . . ?
O10 Zn2 Zn1 84.31(12) 2_756 . ?
O2 Zn2 Zn1 75.79(12) . . ?
N2 Zn2 Zn1 175.84(14) 1_565 . ?
C1 O1 Zn1 123.1(4) . . ?
C1 O2 Zn2 131.6(4) . . ?
C22 O3 Zn1 124.0(4) . 2_466 ?
C22 O4 Zn2 129.3(4) . 2_466 ?
C5 O5 C8 117.1(5) . . ?
C16 O6 C15 117.6(5) . . ?
C23 O7 Zn2 126.0(4) . . ?
C23 O8 Zn1 128.4(4) . . ?
C44 O9 Zn1 132.8(4) . 2_756 ?
C44 O10 Zn2 121.6(4) . 2_756 ?
C27 O11 C30 117.6(5) . . ?
C38 O12 C37 117.7(6) . . ?
C45 N1 C49 117.3(5) . . ?
C45 N1 Zn1 119.4(4) . . ?
C49 N1 Zn1 123.3(4) . . ?
C52 N2 C53 117.7(5) . . ?
C52 N2 Zn2 120.3(4) . 1_545 ?
C53 N2 Zn2 122.1(4) . 1_545 ?
O2 C1 O1 123.9(6) . . ?
O2 C1 C2 118.0(5) . . ?
O1 C1 C2 118.0(5) . . ?
C3 C2 C7 117.8(6) . . ?
C3 C2 C1 119.6(5) . . ?
C7 C2 C1 122.6(6) . . ?
C2 C3 C4 122.3(6) . . ?
C2 C3 H3A 118.9 . . ?
C4 C3 H3A 118.9 . . ?
C5 C4 C3 119.4(6) . . ?
C5 C4 H4A 120.3 . . ?
C3 C4 H4A 120.3 . . ?
O5 C5 C4 124.5(6) . . ?
O5 C5 C6 116.6(6) . . ?
C4 C5 C6 118.8(6) . . ?
C7 C6 C5 120.6(6) . . ?
C7 C6 H6A 119.7 . . ?
C5 C6 H6A 119.7 . . ?
C6 C7 C2 120.8(6) . . ?
C6 C7 H7A 119.6 . . ?
C2 C7 H7A 119.6 . . ?
O5 C8 C9 106.7(5) . . ?
O5 C8 H8A 110.4 . . ?
C9 C8 H8A 110.4 . . ?
O5 C8 H8B 110.4 . . ?
C9 C8 H8B 110.4 . . ?
H8A C8 H8B 108.6 . . ?
C14 C9 C10 118.2(6) . . ?
C14 C9 C8 120.8(6) . . ?
C10 C9 C8 120.9(6) . . ?
C9 C10 C11 121.7(6) . . ?
C9 C10 H10A 119.1 . . ?
C11 C10 H10A 119.1 . . ?
C10 C11 C12 117.4(6) . . ?
C10 C11 C15 120.5(7) . . ?
C12 C11 C15 122.1(6) . . ?
C13 C12 C11 122.0(7) . . ?
C13 C12 H12A 119.0 . . ?
C11 C12 H12A 119.0 . . ?
C12 C13 C14 118.9(7) . . ?
C12 C13 H13A 120.5 . . ?
C14 C13 H13A 120.5 . . ?
C9 C14 C13 121.8(7) . . ?
C9 C14 H14A 119.1 . . ?
C13 C14 H14A 119.1 . . ?
O6 C15 C11 108.2(6) . . ?
O6 C15 H15A 110.1 . . ?
C11 C15 H15A 110.1 . . ?
O6 C15 H15B 110.1 . . ?
C11 C15 H15B 110.1 . . ?
H15A C15 H15B 108.4 . . ?
O6 C16 C17 124.2(6) . . ?
O6 C16 C21 116.2(6) . . ?
C17 C16 C21 119.6(6) . . ?
C16 C17 C18 119.1(6) . . ?
C16 C17 H17A 120.5 . . ?
C18 C17 H17A 120.5 . . ?
C17 C18 C19 122.0(6) . . ?
C17 C18 H18A 119.0 . . ?
C19 C18 H18A 119.0 . . ?
C20 C19 C18 118.0(6) . . ?
C20 C19 C22 123.1(6) . . ?
C18 C19 C22 118.9(6) . . ?
C19 C20 C21 121.2(6) . . ?
C19 C20 H20A 119.4 . . ?
C21 C20 H20A 119.4 . . ?
C20 C21 C16 120.1(6) . . ?
C20 C21 H21A 120.0 . . ?
C16 C21 H21A 120.0 . . ?
O3 C22 O4 125.0(6) . . ?
O3 C22 C19 117.9(6) . . ?
O4 C22 C19 117.1(5) . . ?
O7 C23 O8 124.6(6) . . ?
O7 C23 C24 118.2(5) . . ?
O8 C23 C24 117.2(5) . . ?
C25 C24 C29 117.4(5) . . ?
C25 C24 C23 119.9(5) . . ?
C29 C24 C23 122.7(5) . . ?
C24 C25 C26 122.8(6) . . ?
C24 C25 H25A 118.6 . . ?
C26 C25 H25A 118.6 . . ?
C27 C26 C25 118.2(6) . . ?
C27 C26 H26A 120.9 . . ?
C25 C26 H26A 120.9 . . ?
O11 C27 C26 123.8(6) . . ?
O11 C27 C28 115.8(6) . . ?
C26 C27 C28 120.4(6) . . ?
C29 C28 C27 119.4(6) . . ?
C29 C28 H28A 120.3 . . ?
C27 C28 H28A 120.3 . . ?
C28 C29 C24 121.7(5) . . ?
C28 C29 H29A 119.1 . . ?
C24 C29 H29A 119.1 . . ?
O11 C30 C31 108.3(6) . . ?
O11 C30 H30A 110.0 . . ?
C31 C30 H30A 110.0 . . ?
O11 C30 H30B 110.0 . . ?
C31 C30 H30B 110.0 . . ?
H30A C30 H30B 108.4 . . ?
C36 C31 C32 118.2(7) . . ?
C36 C31 C30 121.3(7) . . ?
C32 C31 C30 120.5(7) . . ?
C33 C32 C31 120.8(7) . . ?
C33 C32 H32A 119.6 . . ?
C31 C32 H32A 119.6 . . ?
C34 C33 C32 119.6(6) . . ?
C34 C33 C37 121.2(7) . . ?
C32 C33 C37 119.2(7) . . ?
C33 C34 C35 120.0(7) . . ?
C33 C34 H34A 120.0 . . ?
C35 C34 H34A 120.0 . . ?
C36 C35 C34 119.2(7) . . ?
C36 C35 H35A 120.4 . . ?
C34 C35 H35A 120.4 . . ?
C35 C36 C31 122.0(7) . . ?
C35 C36 H36A 119.0 . . ?
C31 C36 H36A 119.0 . . ?
O12 C37 C33 108.9(6) . . ?
O12 C37 H37A 109.9 . . ?
C33 C37 H37A 109.9 . . ?
O12 C37 H37B 109.9 . . ?
C33 C37 H37B 109.9 . . ?
H37A C37 H37B 108.3 . . ?
O12 C38 C39 124.7(6) . . ?
O12 C38 C43 115.9(6) . . ?
C39 C38 C43 119.4(6) . . ?
C38 C39 C40 119.2(6) . . ?
C38 C39 H39A 120.4 . . ?
C40 C39 H39A 120.4 . . ?
C41 C40 C39 121.7(7) . . ?
C41 C40 H40A 119.2 . . ?
C39 C40 H40A 119.2 . . ?
C42 C41 C40 118.0(6) . . ?
C42 C41 C44 122.0(5) . . ?
C40 C41 C44 120.0(6) . . ?
C41 C42 C43 121.1(6) . . ?
C41 C42 H42A 119.4 . . ?
C43 C42 H42A 119.4 . . ?
C42 C43 C38 120.3(6) . . ?
C42 C43 H43A 119.9 . . ?
C38 C43 H43A 119.9 . . ?
O10 C44 O9 124.6(5) . . ?
O10 C44 C41 117.5(5) . . ?
O9 C44 C41 117.9(5) . . ?
N1 C45 C46 123.5(6) . . ?
N1 C45 H45A 118.2 . . ?
C46 C45 H45A 118.2 . . ?
C45 C46 C47 118.9(5) . . ?
C45 C46 H46A 120.6 . . ?
C47 C46 H46A 120.6 . . ?
C48 C47 C46 117.6(5) . . ?
C48 C47 C50 120.7(5) . . ?
C46 C47 C50 121.6(5) . . ?
C47 C48 C49 119.6(5) . . ?
C47 C48 H48A 120.2 . . ?
C49 C48 H48A 120.2 . . ?
N1 C49 C48 123.0(5) . . ?
N1 C49 H49A 118.5 . . ?
C48 C49 H49A 118.5 . . ?
C51 C50 C54 116.8(5) . . ?
C51 C50 C47 121.3(5) . . ?
C54 C50 C47 121.9(5) . . ?
C50 C51 C52 119.3(5) . . ?
C50 C51 H51A 120.3 . . ?
C52 C51 H51A 120.3 . . ?
N2 C52 C51 123.4(5) . . ?
N2 C52 H52A 118.3 . . ?
C51 C52 H52A 118.3 . . ?
N2 C53 C54 121.9(5) . . ?
N2 C53 H53A 119.1 . . ?
C54 C53 H53A 119.0 . . ?
C53 C54 C50 120.9(5) . . ?
C53 C54 H54A 119.5 . . ?
C50 C54 H54A 119.5 . . ?

loop_
_geom_bond_atom_site_label_1
_geom_bond_atom_site_label_2
_geom_bond_distance
_geom_bond_site_symmetry_2
_geom_bond_publ_flag
Zn1 O8 2.018(4) . ?
Zn1 O1 2.030(4) . ?
Zn1 O3 2.032(4) 2_466 ?
Zn1 N1 2.056(4) . ?
Zn1 O9 2.077(4) 2_756 ?
Zn1 Zn2 2.9439(12) . ?
Zn2 O4 2.029(4) 2_466 ?
Zn2 O7 2.031(4) . ?
Zn2 O10 2.043(4) 2_756 ?
Zn2 O2 2.053(4) . ?
Zn2 N2 2.055(4) 1_565 ?
O1 C1 1.266(7) . ?
O2 C1 1.260(7) . ?
O3 C22 1.259(7) . ?
O3 Zn1 2.032(4) 2_466 ?
O4 C22 1.265(7) . ?
O4 Zn2 2.029(4) 2_466 ?
O5 C5 1.349(7) . ?
O5 C8 1.436(7) . ?
O6 C16 1.368(7) . ?
O6 C15 1.433(7) . ?
O7 C23 1.245(7) . ?
O8 C23 1.270(7) . ?
O9 C44 1.253(7) . ?
O9 Zn1 2.077(4) 2_756 ?
O10 C44 1.253(6) . ?
O10 Zn2 2.043(4) 2_756 ?
O11 C27 1.383(7) . ?
O11 C30 1.423(8) . ?
O12 C38 1.370(7) . ?
O12 C37 1.419(8) . ?
N1 C45 1.328(7) . ?
N1 C49 1.327(7) . ?
N2 C52 1.317(7) . ?
N2 C53 1.344(7) . ?
N2 Zn2 2.055(4) 1_545 ?
C1 C2 1.483(8) . ?
C2 C3 1.378(8) . ?
C2 C7 1.382(8) . ?
C3 C4 1.387(8) . ?
C3 H3A 0.9300 . ?
C4 C5 1.368(8) . ?
C4 H4A 0.9300 . ?
C5 C6 1.405(8) . ?
C6 C7 1.369(8) . ?
C6 H6A 0.9300 . ?
C7 H7A 0.9300 . ?
C8 C9 1.498(8) . ?
C8 H8A 0.9700 . ?
C8 H8B 0.9700 . ?
C9 C14 1.360(9) . ?
C9 C10 1.388(8) . ?
C10 C11 1.382(8) . ?
C10 H10A 0.9300 . ?
C11 C12 1.380(9) . ?
C11 C15 1.483(8) . ?
C12 C13 1.364(9) . ?
C12 H12A 0.9300 . ?
C13 C14 1.369(9) . ?
C13 H13A 0.9300 . ?
C14 H14A 0.9300 . ?
C15 H15A 0.9700 . ?
C15 H15B 0.9700 . ?
C16 C17 1.375(8) . ?
C16 C21 1.388(8) . ?
C17 C18 1.380(8) . ?
C17 H17A 0.9300 . ?
C18 C19 1.385(8) . ?
C18 H18A 0.9300 . ?
C19 C20 1.367(8) . ?
C19 C22 1.495(8) . ?
C20 C21 1.381(8) . ?
C20 H20A 0.9300 . ?
C21 H21A 0.9300 . ?
C23 C24 1.494(8) . ?
C24 C25 1.377(8) . ?
C24 C29 1.377(8) . ?
C25 C26 1.370(8) . ?
C25 H25A 0.9300 . ?
C26 C27 1.385(8) . ?
C26 H26A 0.9300 . ?
C27 C28 1.382(8) . ?
C28 C29 1.368(8) . ?
C28 H28A 0.9300 . ?
C29 H29A 0.9300 . ?
C30 C31 1.502(9) . ?
C30 H30A 0.9700 . ?
C30 H30B 0.9700 . ?
C31 C36 1.376(10) . ?
C31 C32 1.372(9) . ?
C32 C33 1.384(9) . ?
C32 H32A 0.9300 . ?
C33 C34 1.354(9) . ?
C33 C37 1.500(9) . ?
C34 C35 1.398(10) . ?
C34 H34A 0.9300 . ?
C35 C36 1.344(10) . ?
C35 H35A 0.9300 . ?
C36 H36A 0.9300 . ?
C37 H37A 0.9700 . ?
C37 H37B 0.9700 . ?
C38 C39 1.382(9) . ?
C38 C43 1.372(8) . ?
C39 C40 1.381(8) . ?
C39 H39A 0.9300 . ?
C40 C41 1.375(8) . ?
C40 H40A 0.9300 . ?
C41 C42 1.375(8) . ?
C41 C44 1.508(8) . ?
C42 C43 1.374(8) . ?
C42 H42A 0.9300 . ?
C43 H43A 0.9300 . ?
C45 C46 1.380(8) . ?
C45 H45A 0.9300 . ?
C46 C47 1.385(8) . ?
C46 H46A 0.9300 . ?
C47 C48 1.375(7) . ?
C47 C50 1.488(7) . ?
C48 C49 1.381(8) . ?
C48 H48A 0.9300 . ?
C49 H49A 0.9300 . ?
C50 C51 1.392(8) . ?
C50 C54 1.365(8) . ?
C51 C52 1.381(8) . ?
C51 H51A 0.9300 . ?
C52 H52A 0.9300 . ?
C53 C54 1.378(8) . ?
C53 H53A 0.9300 . ?
C54 H54A 0.9300 . ?
